data_7716973
loop_
_publ_author_name
'Parveen, Darakshan'
'Yadav, Rahul Kumar'
'Mondal, Bijan'
'Dallon, Marie'
'Sarazin, Yann'
'Roy, Dipak Kumar'

_publ_section_title
;
 Bis(diiminate)-based boron difluoro complexes: effective synthon for
 bis(borenium) cations.
;
_journal_issue 34
_journal_name_full 'Dalton transactions (Cambridge, England : 2003)'
_journal_page_first 14139
_journal_page_last 14143
_journal_paper_doi 10.1039/d4dt02050b
_journal_volume 53
_journal_year 2024
_chemical_compound_source 'synthesis as described'
_chemical_formula_moiety 'C30 H40 B2 F4 N4'
_chemical_formula_sum 'C30 H40 B2 F4 N4'
_chemical_formula_weight 554.28
_space_group_crystal_system monoclinic
_space_group_IT_number 14
_space_group_name_Hall '-P 2yn'
_space_group_name_H-M_alt 'P 1 21/n 1'
_atom_sites_solution_hydrogens geom
_atom_sites_solution_primary dual
_audit_update_record
;
2024-07-09 deposited with the CCDC.	2024-08-09 downloaded from the CCDC.
;
_cell_angle_alpha 90
_cell_angle_beta 96.900(5)
_cell_angle_gamma 90
_cell_formula_units_Z 2
_cell_length_a 7.0540(10)
_cell_length_b 16.785(2)
_cell_length_c 12.4247(15)
_cell_measurement_reflns_used 8981
_cell_measurement_temperature 150(2)
_cell_measurement_theta_max 27.5089
_cell_measurement_theta_min 2.4267
_cell_measurement_wavelength 0.710730
_cell_volume 1460.4(3)
_computing_cell_refinement 'APEX3 (Bruker, 2015)'
_computing_data_collection 'Bruker APEX3 (Bruker, 2015)'
_computing_data_reduction 'SAINT (Bruker, 2014)'
_computing_molecular_graphics
;
   'SXGRAPH (L. Farrugia, 1999), Mercury (CSD, 2020)'
;
_computing_publication_material 'CRYSCALC (T. Roisnel, local program, ver. 2023)'
_computing_structure_refinement 'SHELXL-2018_3 (Sheldrick, 2018)'
_computing_structure_solution 'SHELXT 2018_2 (Sheldrick, 2018)'
_diffrn_ambient_temperature 150(2)
_diffrn_detector CMOS-PHOTON70
_diffrn_detector_area_resol_mean 7.39
_diffrn_measured_fraction_theta_full 0.998
_diffrn_measured_fraction_theta_max 0.993
_diffrn_measurement_device_type 'D8 VENTURE Bruker AXS'
_diffrn_measurement_method 'rotation images'
_diffrn_orient_matrix_UB_11 -0.1034291
_diffrn_orient_matrix_UB_12 -0.0383401
_diffrn_orient_matrix_UB_13 0.0128596
_diffrn_orient_matrix_UB_21 -0.0584010
_diffrn_orient_matrix_UB_22 0.0411027
_diffrn_orient_matrix_UB_23 0.0440882
_diffrn_orient_matrix_UB_31 -0.0792660
_diffrn_orient_matrix_UB_32 0.0197442
_diffrn_orient_matrix_UB_33 -0.0668098
_diffrn_radiation_monochromator 'multilayer monochromator'
_diffrn_radiation_probe x-ray
_diffrn_radiation_source 'Incoatec microfocus sealed tube'
_diffrn_radiation_type MoK\a
_diffrn_radiation_wavelength 0.71073
_diffrn_reflns_av_R_equivalents 0.0519
_diffrn_reflns_av_unetI/netI 0.0402
_diffrn_reflns_limit_h_max 9
_diffrn_reflns_limit_h_min -9
_diffrn_reflns_limit_k_max 20
_diffrn_reflns_limit_k_min -21
_diffrn_reflns_limit_l_max 16
_diffrn_reflns_limit_l_min -16
_diffrn_reflns_number 15811
_diffrn_reflns_theta_full 25.242
_diffrn_reflns_theta_max 27.533
_diffrn_reflns_theta_min 2.049
_diffrn_source_current 1.00
_diffrn_source_power 50.0
_diffrn_source_voltage 50.00
_exptl_absorpt_coefficient_mu 0.091
_exptl_absorpt_correction_T_max 0.975
_exptl_absorpt_correction_T_min 0.644
_exptl_absorpt_correction_type multi-scan
_exptl_absorpt_process_details
;
  [Sheldrick, G.M. (2014). SADABS Bruker AXS Inc., Madison, Wisconsin, USA]
;
_exptl_crystal_colour colourless
_exptl_crystal_density_diffrn 1.260
_exptl_crystal_description prism
_exptl_crystal_F_000 588
_exptl_crystal_size_max 0.560
_exptl_crystal_size_mid 0.460
_exptl_crystal_size_min 0.280
_refine_diff_density_max 0.388
_refine_diff_density_min -0.254
_refine_diff_density_rms 0.058
_refine_ls_extinction_method none
_refine_ls_goodness_of_fit_ref 1.038
_refine_ls_hydrogen_treatment constr
_refine_ls_matrix_type full
_refine_ls_number_parameters 186
_refine_ls_number_reflns 3338
_refine_ls_number_restraints 0
_refine_ls_restrained_S_all 1.038
_refine_ls_R_factor_all 0.0532
_refine_ls_R_factor_gt 0.0465
_refine_ls_shift/su_max 0.000
_refine_ls_shift/su_mean 0.000
_refine_ls_structure_factor_coef Fsqd
_refine_ls_weighting_details 'w=1/[\s^2^(Fo^2^)+(0.0628P)^2^+0.6195P] where P=(Fo^2^+2Fc^2^)/3'
_refine_ls_weighting_scheme calc
_refine_ls_wR_factor_gt 0.1229
_refine_ls_wR_factor_ref 0.1287
_reflns_number_gt 2915
_reflns_number_total 3338
_reflns_threshold_expression >2sigma(I)
_cod_data_source_file d4dt02050b2.cif
_cod_data_source_block RAH13
_cod_original_sg_symbol_H-M 'P 21/n'
_cod_database_code 7716973

loop_
_space_group_symop_operation_xyz
'x, y, z'
'-x+1/2, y+1/2, -z+1/2'
'-x, -y, -z'
'x-1/2, -y-1/2, z-1/2'

loop_
_atom_site_label
_atom_site_type_symbol
_atom_site_fract_x
_atom_site_fract_y
_atom_site_fract_z
_atom_site_U_iso_or_equiv
_atom_site_adp_type
_atom_site_occupancy
_atom_site_site_symmetry_order
_atom_site_calc_flag
_atom_site_refinement_flags_posn
_atom_site_refinement_flags_adp
_atom_site_refinement_flags_occupancy
_atom_site_disorder_assembly
_atom_site_disorder_group
F1 F 0.54503(12) 0.16453(5) -0.06527(7) 0.0290(2) Uani 1 1 d . . . . .
F2 F 0.81458(13) 0.12040(5) -0.12548(6) 0.0322(2) Uani 1 1 d . . . . .
N1 N 0.84719(15) 0.20258(6) 0.03538(9) 0.0195(2) Uani 1 1 d . . . . .
N2 N 0.72262(16) 0.06197(6) 0.03690(9) 0.0213(2) Uani 1 1 d . . . . .
C1 C 0.84797(18) 0.28184(7) -0.01044(10) 0.0189(3) Uani 1 1 d . . . . .
C2 C 0.98583(19) 0.30277(8) -0.07763(10) 0.0212(3) Uani 1 1 d . . . . .
C3 C 0.9808(2) 0.37948(8) -0.12108(11) 0.0250(3) Uani 1 1 d . . . . .
H3 H 1.073475 0.394146 -0.166941 0.030 Uiso 1 1 calc R U . . .
C4 C 0.8444(2) 0.43515(8) -0.09944(11) 0.0253(3) Uani 1 1 d . . . . .
C5 C 0.7106(2) 0.41236(8) -0.03204(11) 0.0254(3) Uani 1 1 d . . . . .
H5 H 0.616675 0.449793 -0.016355 0.030 Uiso 1 1 calc R U . . .
C6 C 0.70927(19) 0.33651(8) 0.01335(10) 0.0225(3) Uani 1 1 d . . . . .
C7 C 1.1383(2) 0.24530(9) -0.10253(13) 0.0300(3) Uani 1 1 d . . . . .
H7A H 1.084218 0.207378 -0.157880 0.045 Uiso 1 1 calc R U . . .
H7B H 1.186996 0.216332 -0.036467 0.045 Uiso 1 1 calc R U . . .
H7C H 1.242923 0.274732 -0.129463 0.045 Uiso 1 1 calc R U . . .
C8 C 0.8426(2) 0.51806(9) -0.14702(13) 0.0350(4) Uani 1 1 d . . . . .
H8A H 0.767023 0.518101 -0.218543 0.052 Uiso 1 1 calc R U . . .
H8B H 0.973733 0.534616 -0.154260 0.052 Uiso 1 1 calc R U . . .
H8C H 0.786010 0.555227 -0.099095 0.052 Uiso 1 1 calc R U . . .
C9 C 0.5648(2) 0.31558(9) 0.08835(13) 0.0326(3) Uani 1 1 d . . . . .
H9A H 0.625422 0.317412 0.163539 0.049 Uiso 1 1 calc R U . . .
H9B H 0.515663 0.261813 0.071664 0.049 Uiso 1 1 calc R U . . .
H9C H 0.459245 0.353849 0.078759 0.049 Uiso 1 1 calc R U . . .
C10 C 0.94192(19) 0.18881(8) 0.13361(10) 0.0219(3) Uani 1 1 d . . . . .
C11 C 0.9308(2) 0.11489(8) 0.18278(11) 0.0256(3) Uani 1 1 d . . . . .
H11 H 1.002248 0.106154 0.251556 0.031 Uiso 1 1 calc R U . . .
C12 C 0.81876(19) 0.05313(8) 0.13501(11) 0.0234(3) Uani 1 1 d . . . . .
C13 C 1.0594(2) 0.25360(9) 0.19230(12) 0.0300(3) Uani 1 1 d . . . . .
H13A H 1.149150 0.274955 0.145228 0.045 Uiso 1 1 calc R U . . .
H13B H 1.130600 0.231790 0.258333 0.045 Uiso 1 1 calc R U . . .
H13C H 0.975072 0.296338 0.211643 0.045 Uiso 1 1 calc R U . . .
C14 C 0.8116(2) -0.02425(9) 0.19587(13) 0.0318(3) Uani 1 1 d . . . . .
H14A H 0.680629 -0.044801 0.186748 0.048 Uiso 1 1 calc R U . . .
H14B H 0.852956 -0.015193 0.273042 0.048 Uiso 1 1 calc R U . . .
H14C H 0.896606 -0.063080 0.167393 0.048 Uiso 1 1 calc R U . . .
C15 C 0.60225(19) -0.00231(8) -0.01507(11) 0.0240(3) Uani 1 1 d . . . . .
H15A H 0.658658 -0.054510 0.007915 0.029 Uiso 1 1 calc R U . . .
H15B H 0.599053 0.001696 -0.094759 0.029 Uiso 1 1 calc R U . . .
B1 B 0.7307(2) 0.13801(9) -0.03170(12) 0.0210(3) Uani 1 1 d . . . . .

loop_
_atom_site_aniso_label
_atom_site_aniso_U_11
_atom_site_aniso_U_22
_atom_site_aniso_U_33
_atom_site_aniso_U_23
_atom_site_aniso_U_13
_atom_site_aniso_U_12
F1 0.0248(4) 0.0261(4) 0.0342(5) 0.0046(3) -0.0046(3) -0.0023(3)
F2 0.0417(5) 0.0332(5) 0.0239(4) -0.0082(3) 0.0133(4) -0.0112(4)
N1 0.0203(5) 0.0189(5) 0.0195(5) -0.0003(4) 0.0039(4) -0.0007(4)
N2 0.0201(5) 0.0190(5) 0.0251(6) -0.0009(4) 0.0042(4) -0.0008(4)
C1 0.0199(6) 0.0186(6) 0.0180(6) -0.0009(5) 0.0018(5) -0.0014(5)
C2 0.0196(6) 0.0233(6) 0.0208(6) -0.0020(5) 0.0034(5) -0.0012(5)
C3 0.0263(7) 0.0263(7) 0.0231(6) 0.0016(5) 0.0058(5) -0.0031(5)
C4 0.0293(7) 0.0220(6) 0.0237(6) 0.0018(5) -0.0004(5) -0.0003(5)
C5 0.0255(7) 0.0231(6) 0.0276(7) -0.0019(5) 0.0033(5) 0.0050(5)
C6 0.0229(6) 0.0237(6) 0.0213(6) -0.0035(5) 0.0047(5) -0.0004(5)
C7 0.0262(7) 0.0288(7) 0.0377(8) -0.0007(6) 0.0140(6) 0.0013(6)
C8 0.0411(9) 0.0263(7) 0.0373(8) 0.0079(6) 0.0038(7) 0.0023(6)
C9 0.0334(8) 0.0320(7) 0.0358(8) -0.0034(6) 0.0184(6) 0.0007(6)
C10 0.0206(6) 0.0244(6) 0.0208(6) -0.0016(5) 0.0031(5) -0.0001(5)
C11 0.0264(7) 0.0271(7) 0.0224(6) 0.0033(5) -0.0005(5) 0.0015(5)
C12 0.0218(6) 0.0224(6) 0.0267(7) 0.0028(5) 0.0057(5) 0.0037(5)
C13 0.0345(8) 0.0299(7) 0.0242(7) -0.0016(6) -0.0025(6) -0.0061(6)
C14 0.0332(8) 0.0252(7) 0.0365(8) 0.0085(6) 0.0022(6) 0.0017(6)
C15 0.0233(7) 0.0192(6) 0.0300(7) -0.0036(5) 0.0053(5) -0.0022(5)
B1 0.0228(7) 0.0211(7) 0.0195(7) -0.0013(5) 0.0042(5) -0.0019(5)

loop_
_atom_type_symbol
_atom_type_description
_atom_type_scat_dispersion_real
_atom_type_scat_dispersion_imag
_atom_type_scat_source
C C 0.0033 0.0016 'International Tables Vol C Tables 4.2.6.8 and 6.1.1.4'
H H 0.0000 0.0000 'International Tables Vol C Tables 4.2.6.8 and 6.1.1.4'
B B 0.0013 0.0007 'International Tables Vol C Tables 4.2.6.8 and 6.1.1.4'
F F 0.0171 0.0103 'International Tables Vol C Tables 4.2.6.8 and 6.1.1.4'
N N 0.0061 0.0033 'International Tables Vol C Tables 4.2.6.8 and 6.1.1.4'

loop_
_geom_angle_atom_site_label_1
_geom_angle_atom_site_label_2
_geom_angle_atom_site_label_3
_geom_angle
_geom_angle_site_symmetry_1
_geom_angle_site_symmetry_3
_geom_angle_publ_flag
C10 N1 C1 119.47(11) . . ?
C10 N1 B1 123.11(11) . . ?
C1 N1 B1 117.40(10) . . ?
C12 N2 C15 121.57(11) . . ?
C12 N2 B1 123.44(11) . . ?
C15 N2 B1 114.97(10) . . ?
C6 C1 C2 120.99(12) . . ?
C6 C1 N1 118.96(11) . . ?
C2 C1 N1 120.05(11) . . ?
C3 C2 C1 118.35(12) . . ?
C3 C2 C7 119.87(12) . . ?
C1 C2 C7 121.77(12) . . ?
C4 C3 C2 122.12(12) . . ?
C4 C3 H3 118.9 . . ?
C2 C3 H3 118.9 . . ?
C5 C4 C3 117.89(12) . . ?
C5 C4 C8 121.00(13) . . ?
C3 C4 C8 121.11(13) . . ?
C4 C5 C6 122.27(13) . . ?
C4 C5 H5 118.9 . . ?
C6 C5 H5 118.9 . . ?
C5 C6 C1 118.38(12) . . ?
C5 C6 C9 120.19(12) . . ?
C1 C6 C9 121.41(12) . . ?
C2 C7 H7A 109.5 . . ?
C2 C7 H7B 109.5 . . ?
H7A C7 H7B 109.5 . . ?
C2 C7 H7C 109.5 . . ?
H7A C7 H7C 109.5 . . ?
H7B C7 H7C 109.5 . . ?
C4 C8 H8A 109.5 . . ?
C4 C8 H8B 109.5 . . ?
H8A C8 H8B 109.5 . . ?
C4 C8 H8C 109.5 . . ?
H8A C8 H8C 109.5 . . ?
H8B C8 H8C 109.5 . . ?
C6 C9 H9A 109.5 . . ?
C6 C9 H9B 109.5 . . ?
H9A C9 H9B 109.5 . . ?
C6 C9 H9C 109.5 . . ?
H9A C9 H9C 109.5 . . ?
H9B C9 H9C 109.5 . . ?
N1 C10 C11 120.42(12) . . ?
N1 C10 C13 120.22(12) . . ?
C11 C10 C13 119.36(12) . . ?
C10 C11 C12 122.46(12) . . ?
C10 C11 H11 118.8 . . ?
C12 C11 H11 118.8 . . ?
N2 C12 C11 120.56(12) . . ?
N2 C12 C14 120.79(12) . . ?
C11 C12 C14 118.64(12) . . ?
C10 C13 H13A 109.5 . . ?
C10 C13 H13B 109.5 . . ?
H13A C13 H13B 109.5 . . ?
C10 C13 H13C 109.5 . . ?
H13A C13 H13C 109.5 . . ?
H13B C13 H13C 109.5 . . ?
C12 C14 H14A 109.5 . . ?
C12 C14 H14B 109.5 . . ?
H14A C14 H14B 109.5 . . ?
C12 C14 H14C 109.5 . . ?
H14A C14 H14C 109.5 . . ?
H14B C14 H14C 109.5 . . ?
N2 C15 C15 111.41(13) . 3_655 ?
N2 C15 H15A 109.3 . . ?
C15 C15 H15A 109.3 3_655 . ?
N2 C15 H15B 109.3 . . ?
C15 C15 H15B 109.3 3_655 . ?
H15A C15 H15B 108.0 . . ?
F1 B1 F2 107.05(11) . . ?
F1 B1 N2 109.47(11) . . ?
F2 B1 N2 109.46(11) . . ?
F1 B1 N1 110.88(11) . . ?
F2 B1 N1 110.31(11) . . ?
N2 B1 N1 109.63(10) . . ?

loop_
_geom_bond_atom_site_label_1
_geom_bond_atom_site_label_2
_geom_bond_distance
_geom_bond_site_symmetry_2
_geom_bond_publ_flag
F1 B1 1.3986(17) . ?
F2 B1 1.4002(16) . ?
N1 C10 1.3392(17) . ?
N1 C1 1.4474(16) . ?
N1 B1 1.5427(17) . ?
N2 C12 1.3301(18) . ?
N2 C15 1.4732(17) . ?
N2 B1 1.5397(18) . ?
C1 C6 1.3987(18) . ?
C1 C2 1.4004(18) . ?
C2 C3 1.3949(19) . ?
C2 C7 1.5042(19) . ?
C3 C4 1.390(2) . ?
C3 H3 0.9500 . ?
C4 C5 1.389(2) . ?
C4 C8 1.5115(19) . ?
C5 C6 1.3928(19) . ?
C5 H5 0.9500 . ?
C6 C9 1.5026(19) . ?
C7 H7A 0.9800 . ?
C7 H7B 0.9800 . ?
C7 H7C 0.9800 . ?
C8 H8A 0.9800 . ?
C8 H8B 0.9800 . ?
C8 H8C 0.9800 . ?
C9 H9A 0.9800 . ?
C9 H9B 0.9800 . ?
C9 H9C 0.9800 . ?
C10 C11 1.3894(19) . ?
C10 C13 1.5020(19) . ?
C11 C12 1.392(2) . ?
C11 H11 0.9500 . ?
C12 C14 1.5068(19) . ?
C13 H13A 0.9800 . ?
C13 H13B 0.9800 . ?
C13 H13C 0.9800 . ?
C14 H14A 0.9800 . ?
C14 H14B 0.9800 . ?
C14 H14C 0.9800 . ?
C15 C15 1.535(3) 3_655 ?
C15 H15A 0.9900 . ?
C15 H15B 0.9900 . ?

loop_
_geom_torsion_atom_site_label_1
_geom_torsion_atom_site_label_2
_geom_torsion_atom_site_label_3
_geom_torsion_atom_site_label_4
_geom_torsion
_geom_torsion_site_symmetry_1
_geom_torsion_site_symmetry_2
_geom_torsion_site_symmetry_3
_geom_torsion_site_symmetry_4
_geom_torsion_publ_flag
C10 N1 C1 C6 -87.56(15) . . . . ?
B1 N1 C1 C6 90.85(14) . . . . ?
C10 N1 C1 C2 92.58(15) . . . . ?
B1 N1 C1 C2 -89.00(15) . . . . ?
C6 C1 C2 C3 -0.46(19) . . . . ?
N1 C1 C2 C3 179.39(11) . . . . ?
C6 C1 C2 C7 178.88(13) . . . . ?
N1 C1 C2 C7 -1.27(19) . . . . ?
C1 C2 C3 C4 0.2(2) . . . . ?
C7 C2 C3 C4 -179.15(13) . . . . ?
C2 C3 C4 C5 0.1(2) . . . . ?
C2 C3 C4 C8 179.65(13) . . . . ?
C3 C4 C5 C6 -0.1(2) . . . . ?
C8 C4 C5 C6 -179.70(13) . . . . ?
C4 C5 C6 C1 -0.1(2) . . . . ?
C4 C5 C6 C9 178.23(13) . . . . ?
C2 C1 C6 C5 0.41(19) . . . . ?
N1 C1 C6 C5 -179.44(11) . . . . ?
C2 C1 C6 C9 -177.90(13) . . . . ?
N1 C1 C6 C9 2.25(19) . . . . ?
C1 N1 C10 C11 174.91(12) . . . . ?
B1 N1 C10 C11 -3.42(19) . . . . ?
C1 N1 C10 C13 -4.32(18) . . . . ?
B1 N1 C10 C13 177.36(12) . . . . ?
N1 C10 C11 C12 -1.8(2) . . . . ?
C13 C10 C11 C12 177.44(13) . . . . ?
C15 N2 C12 C11 -179.63(12) . . . . ?
B1 N2 C12 C11 1.68(19) . . . . ?
C15 N2 C12 C14 1.47(19) . . . . ?
B1 N2 C12 C14 -177.22(12) . . . . ?
C10 C11 C12 N2 2.7(2) . . . . ?
C10 C11 C12 C14 -178.39(13) . . . . ?
C12 N2 C15 C15 88.67(18) . . . 3_655 ?
B1 N2 C15 C15 -92.54(16) . . . 3_655 ?
C12 N2 B1 F1 -127.71(13) . . . . ?
C15 N2 B1 F1 53.53(14) . . . . ?
C12 N2 B1 F2 115.24(13) . . . . ?
C15 N2 B1 F2 -63.52(14) . . . . ?
C12 N2 B1 N1 -5.87(17) . . . . ?
C15 N2 B1 N1 175.36(10) . . . . ?
C10 N1 B1 F1 127.72(13) . . . . ?
C1 N1 B1 F1 -50.63(15) . . . . ?
C10 N1 B1 F2 -113.86(13) . . . . ?
C1 N1 B1 F2 67.78(14) . . . . ?
C10 N1 B1 N2 6.74(17) . . . . ?
C1 N1 B1 N2 -171.62(10) . . . . ?
